data_8106254
loop_
_publ_author_name
'Li, Qingqing'
'Jiao, Kaichuang'
'Xu, Zhouqing'

_publ_section_title
;
 Crystal structure of
 bis(N-(1-(pyrazin-2-yl)ethylidene)nicotinohydrazonato-\k3
 N,N&#x2032;,O)copper(II) C24H20N10O2Cu
;
_journal_issue 4
_journal_name_full 'Zeitschrift f\"ur Kristallographie - New Crystal Structures'
_journal_page_first 669
_journal_page_last 670
_journal_paper_doi 10.1515/ncrs-2017-0432
_journal_volume 233
_journal_year 2018
_chemical_formula_moiety 'C24 H20 Cu N10 O2'
_chemical_formula_sum 'C24 H20 Cu N10 O2'
_chemical_formula_weight 544.04
_space_group_crystal_system orthorhombic
_space_group_IT_number 41
_space_group_name_Hall 'A 2 -2ab'
_space_group_name_H-M_alt 'A e a 2'
_atom_sites_solution_hydrogens mixed
_cell_angle_alpha 90
_cell_angle_beta 90
_cell_angle_gamma 90
_cell_formula_units_Z 4
_cell_length_a 12.2281(16)
_cell_length_b 19.176(3)
_cell_length_c 9.8689(13)
_cell_measurement_temperature 296(2)
_cell_measurement_theta_max 25.0
_cell_measurement_theta_min 1.8
_cell_volume 2314.1(6)
_computing_cell_refinement 'Bruker XSCANS'
_computing_data_collection 'Bruker XSCANS'
_computing_data_reduction 'Bruker SHELXTL'
_computing_molecular_graphics 'Bruker SHELXTL'
_computing_publication_material 'Bruker SHELXTL'
_computing_structure_refinement 'SHELXL-2013 (Sheldrick, 2013)'
_computing_structure_solution 'Bruker SHELXTL'
_diffrn_ambient_temperature 296(2)
_diffrn_measured_fraction_theta_full 0.980
_diffrn_measured_fraction_theta_max 1.000
_diffrn_measurement_device_type 'Bruker SMART APEX CCD'
_diffrn_measurement_method '\w scans'
_diffrn_radiation_type MoK\a
_diffrn_radiation_wavelength 0.71073
_diffrn_reflns_av_R_equivalents 0.0536
_diffrn_reflns_av_unetI/netI 0.0737
_diffrn_reflns_Laue_measured_fraction_full 0.980
_diffrn_reflns_Laue_measured_fraction_max 1.000
_diffrn_reflns_limit_h_max 14
_diffrn_reflns_limit_h_min -6
_diffrn_reflns_limit_k_max 22
_diffrn_reflns_limit_k_min -22
_diffrn_reflns_limit_l_max 11
_diffrn_reflns_limit_l_min -11
_diffrn_reflns_number 5589
_diffrn_reflns_point_group_measured_fraction_full 0.973
_diffrn_reflns_point_group_measured_fraction_max 0.992
_diffrn_reflns_theta_full 25.242
_diffrn_reflns_theta_max 24.992
_diffrn_reflns_theta_min 2.700
_exptl_absorpt_coefficient_mu 0.990
_exptl_absorpt_correction_T_max 0.4563
_exptl_absorpt_correction_T_min 0.3432
_exptl_absorpt_correction_type multi-scan
_exptl_absorpt_process_details 'SADABS (Bruker, 2008)'
_exptl_crystal_colour yellow
_exptl_crystal_density_diffrn 1.562
_exptl_crystal_description Block
_exptl_crystal_F_000 1116
_exptl_crystal_size_max 0.3
_exptl_crystal_size_mid 0.2
_exptl_crystal_size_min 0.2
_refine_diff_density_max 0.275
_refine_diff_density_min -0.357
_refine_diff_density_rms 0.052
_refine_ls_abs_structure_details
;
 Flack x determined using 537 quotients [(I+)-(I-)]/[(I+)+(I-)]
 (Parsons and Flack (2004), Acta Cryst. A60, s61).
;
_refine_ls_abs_structure_Flack 0.063(19)
_refine_ls_extinction_coef .
_refine_ls_extinction_method none
_refine_ls_goodness_of_fit_ref 0.984
_refine_ls_hydrogen_treatment constr
_refine_ls_matrix_type full
_refine_ls_number_parameters 168
_refine_ls_number_reflns 2028
_refine_ls_number_restraints 1
_refine_ls_restrained_S_all 0.984
_refine_ls_R_factor_all 0.0740
_refine_ls_R_factor_gt 0.0381
_refine_ls_shift/su_max 0.000
_refine_ls_shift/su_mean 0.000
_refine_ls_structure_factor_coef Fsqd
_refine_ls_weighting_details
;
 w=1/[\s^2^(Fo^2^)+(0.0223P)^2^]
 where P=(Fo^2^+2Fc^2^)/3
;
_refine_ls_weighting_scheme calc
_refine_ls_wR_factor_gt 0.0645
_refine_ls_wR_factor_ref 0.0752
_reflns_Friedel_coverage 0.861
_reflns_Friedel_fraction_full 0.965
_reflns_Friedel_fraction_max 0.983
_reflns_number_gt 1424
_reflns_number_total 2028
_reflns_threshold_expression 'I > 2\s(I)'
_cod_data_source_file suppl_ncrs-2017-0432_suppl.cif
_cod_data_source_block b
_cod_original_cell_volume 2314.1(5)
_cod_original_sg_symbol_Hall 'A 2 -2ac'
_cod_original_sg_symbol_H-M 'A b a 2'
_cod_database_code 8106254
_shelx_space_group_comment
;
The symmetry employed for this shelxl refinement is uniquely defined
by the following loop, which should always be used as a source of
symmetry information in preference to the above space-group names.
They are only intended as comments.
;
_shelxl_version_number 2013-2

loop_
_space_group_symop_operation_xyz
'x, y, z'
'-x, -y, z'
'x+1/2, -y+1/2, z'
'-x+1/2, y+1/2, z'
'x, y+1/2, z+1/2'
'-x, -y+1/2, z+1/2'
'x+1/2, -y+1, z+1/2'
'-x+1/2, y+1, z+1/2'

loop_
_atom_site_label
_atom_site_type_symbol
_atom_site_fract_x
_atom_site_fract_y
_atom_site_fract_z
_atom_site_U_iso_or_equiv
_atom_site_adp_type
_atom_site_occupancy
_atom_site_site_symmetry_order
_atom_site_calc_flag
_atom_site_refinement_flags_posn
_atom_site_refinement_flags_adp
_atom_site_refinement_flags_occupancy
_atom_site_disorder_assembly
_atom_site_disorder_group
Cu1 Cu 1.0000 0.0000 -0.01737(11) 0.0318(3) Uani 1 2 d S T P . .
C1 C 0.9575(6) -0.1083(4) -0.2593(7) 0.0512(19) Uani 1 1 d . . . . .
H1 H 1.0325 -0.1166 -0.2584 0.061 Uiso 1 1 calc R U . . .
C2 C 0.8940(6) -0.1446(4) -0.3499(8) 0.054(2) Uani 1 1 d . . . . .
H2 H 0.9268 -0.1771 -0.4067 0.065 Uiso 1 1 calc R U . . .
C3 C 0.7448(8) -0.0881(3) -0.2721(9) 0.0461(16) Uani 1 1 d . . . . .
H3 H 0.6700 -0.0795 -0.2741 0.055 Uiso 1 1 calc R U . . .
C4 C 0.8083(5) -0.0519(3) -0.1781(7) 0.0347(15) Uani 1 1 d . . . . .
C5 C 0.7639(4) -0.0006(4) -0.0800(5) 0.0370(14) Uani 1 1 d . . . . .
C6 C 0.6436(4) 0.0109(4) -0.0648(6) 0.047(2) Uani 1 1 d . . . . .
H6A H 0.6310 0.0539 -0.0175 0.071 Uiso 1 1 d R U . . .
H6B H 0.6123 -0.0270 -0.0143 0.071 Uiso 1 1 d R U . . .
H6C H 0.6103 0.0131 -0.1528 0.071 Uiso 1 1 d R U . . .
C7 C 0.9005(5) 0.1052(4) 0.1398(7) 0.0376(16) Uani 1 1 d . . . . .
C8 C 0.8843(5) 0.1612(4) 0.2430(7) 0.0386(18) Uani 1 1 d . . . . .
C9 C 0.9740(6) 0.1917(4) 0.3036(7) 0.057(2) Uani 1 1 d . . . . .
H9 H 1.0428 0.1782 0.2732 0.068 Uiso 1 1 calc R U . . .
N5 N 0.9694(5) 0.2388(3) 0.4019(6) 0.065(2) Uani 1 1 d . . . . .
C11 C 0.8701(7) 0.2584(4) 0.4418(8) 0.067(2) Uani 1 1 d . . . . .
H11 H 0.8646 0.2915 0.5104 0.080 Uiso 1 1 calc R U . . .
C12 C 0.7772(7) 0.2329(4) 0.3879(8) 0.062(2) Uani 1 1 d . . . . .
H12 H 0.7097 0.2482 0.4195 0.075 Uiso 1 1 calc R U . . .
N1 N 0.9173(4) -0.0626(3) -0.1741(6) 0.0389(14) Uani 1 1 d . . . . .
N2 N 0.7853(5) -0.1340(3) -0.3584(6) 0.0555(17) Uani 1 1 d . . . . .
N3 N 0.8383(3) 0.0312(2) -0.0119(7) 0.0345(11) Uani 1 1 d . . . . .
N4 N 0.8093(4) 0.0811(3) 0.0819(5) 0.0388(14) Uani 1 1 d . . . . .
C10 C 0.7827(6) 0.1836(4) 0.2847(7) 0.056(2) Uani 1 1 d . . . . .
H10 H 0.7194 0.1663 0.2449 0.067 Uiso 1 1 calc R U . . .
O1 O 0.9965(4) 0.0831(2) 0.1202(4) 0.0458(11) Uani 1 1 d . . . . .

loop_
_atom_site_aniso_label
_atom_site_aniso_U_11
_atom_site_aniso_U_22
_atom_site_aniso_U_33
_atom_site_aniso_U_23
_atom_site_aniso_U_13
_atom_site_aniso_U_12
Cu1 0.0196(4) 0.0405(5) 0.0353(5) 0.000 0.000 0.0026(6)
C1 0.041(4) 0.056(5) 0.056(5) -0.004(4) 0.000(4) 0.001(4)
C2 0.061(5) 0.051(5) 0.049(5) -0.006(4) 0.003(4) -0.005(4)
C3 0.041(4) 0.045(4) 0.053(4) 0.011(5) -0.012(3) -0.005(5)
C4 0.032(4) 0.036(4) 0.036(4) 0.008(3) 0.000(3) -0.009(3)
C5 0.030(3) 0.041(4) 0.040(3) 0.009(4) -0.001(3) 0.004(4)
C6 0.028(3) 0.060(5) 0.055(5) 0.005(4) -0.001(3) 0.003(3)
C7 0.034(4) 0.041(4) 0.037(4) 0.005(3) 0.006(3) 0.006(3)
C8 0.032(4) 0.041(4) 0.043(4) 0.001(3) -0.005(3) 0.005(3)
C9 0.053(5) 0.056(5) 0.061(5) -0.020(4) -0.011(4) 0.014(4)
N5 0.057(5) 0.066(5) 0.071(4) -0.027(4) -0.018(4) 0.021(3)
C11 0.086(6) 0.061(5) 0.053(6) -0.016(4) 0.000(4) 0.022(5)
C12 0.066(6) 0.059(6) 0.062(5) -0.003(4) 0.021(5) 0.019(5)
N1 0.033(3) 0.041(4) 0.043(4) 0.002(3) 0.003(3) 0.001(3)
N2 0.069(5) 0.050(4) 0.048(4) -0.004(3) -0.011(4) -0.013(4)
N3 0.029(2) 0.038(3) 0.036(3) 0.000(4) -0.002(4) 0.002(2)
N4 0.031(3) 0.044(4) 0.042(3) -0.003(3) -0.001(3) 0.002(3)
C10 0.049(5) 0.056(5) 0.062(6) 0.000(4) 0.007(4) 0.006(4)
O1 0.031(2) 0.056(3) 0.050(3) -0.015(2) -0.004(3) 0.010(3)

loop_
_atom_type_symbol
_atom_type_description
_atom_type_scat_dispersion_real
_atom_type_scat_dispersion_imag
_atom_type_scat_source
C C 0.0033 0.0016 'International Tables Vol C Tables 4.2.6.8 and 6.1.1.4'
H H 0.0000 0.0000 'International Tables Vol C Tables 4.2.6.8 and 6.1.1.4'
N N 0.0061 0.0033 'International Tables Vol C Tables 4.2.6.8 and 6.1.1.4'
O O 0.0106 0.0060 'International Tables Vol C Tables 4.2.6.8 and 6.1.1.4'
Cu Cu 0.3201 1.2651 'International Tables Vol C Tables 4.2.6.8 and 6.1.1.4'

loop_
_geom_angle_atom_site_label_1
_geom_angle_atom_site_label_2
_geom_angle_atom_site_label_3
_geom_angle
_geom_angle_site_symmetry_1
_geom_angle_site_symmetry_3
N3 Cu1 N3 177.0(4) 2_755 .
N3 Cu1 O1 102.9(2) 2_755 .
N3 Cu1 O1 75.1(2) . .
N3 Cu1 O1 75.1(2) 2_755 2_755
N3 Cu1 O1 102.9(2) . 2_755
O1 Cu1 O1 99.1(2) . 2_755
N3 Cu1 N1 74.7(2) 2_755 2_755
N3 Cu1 N1 107.5(2) . 2_755
O1 Cu1 N1 92.87(19) . 2_755
O1 Cu1 N1 149.36(17) 2_755 2_755
N3 Cu1 N1 107.5(2) 2_755 .
N3 Cu1 N1 74.7(2) . .
O1 Cu1 N1 149.36(17) . .
O1 Cu1 N1 92.87(19) 2_755 .
N1 Cu1 N1 90.9(3) 2_755 .
N1 C1 C2 122.9(7) . .
N1 C1 H1 118.5 . .
C2 C1 H1 118.5 . .
N2 C2 C1 121.5(7) . .
N2 C2 H2 119.2 . .
C1 C2 H2 119.2 . .
N2 C3 C4 123.5(8) . .
N2 C3 H3 118.2 . .
C4 C3 H3 118.2 . .
N1 C4 C3 119.5(7) . .
N1 C4 C5 116.3(6) . .
C3 C4 C5 124.1(6) . .
N3 C5 C4 113.4(5) . .
N3 C5 C6 125.1(6) . .
C4 C5 C6 121.5(6) . .
C5 C6 H6A 109.5 . .
C5 C6 H6B 109.5 . .
H6A C6 H6B 109.5 . .
C5 C6 H6C 109.5 . .
H6A C6 H6C 109.5 . .
H6B C6 H6C 109.5 . .
O1 C7 N4 126.5(6) . .
O1 C7 C8 118.0(6) . .
N4 C7 C8 115.5(6) . .
C10 C8 C9 117.1(7) . .
C10 C8 C7 123.3(6) . .
C9 C8 C7 119.7(6) . .
N5 C9 C8 124.9(7) . .
N5 C9 H9 117.6 . .
C8 C9 H9 117.6 . .
C9 N5 C11 116.5(6) . .
N5 C11 C12 123.5(7) . .
N5 C11 H11 118.3 . .
C12 C11 H11 118.3 . .
C11 C12 C10 119.7(7) . .
C11 C12 H12 120.2 . .
C10 C12 H12 120.2 . .
C1 N1 C4 117.1(6) . .
C1 N1 Cu1 130.0(5) . .
C4 N1 Cu1 113.0(4) . .
C3 N2 C2 115.4(7) . .
C5 N3 N4 119.9(5) . .
C5 N3 Cu1 121.8(4) . .
N4 N3 Cu1 117.7(4) . .
C7 N4 N3 108.2(5) . .
C8 C10 C12 118.3(7) . .
C8 C10 H10 120.8 . .
C12 C10 H10 120.8 . .
C7 O1 Cu1 111.9(4) . .

loop_
_geom_bond_atom_site_label_1
_geom_bond_atom_site_label_2
_geom_bond_distance
_geom_bond_site_symmetry_2
Cu1 N3 2.066(4) 2_755
Cu1 N3 2.066(4) .
Cu1 O1 2.094(4) .
Cu1 O1 2.094(4) 2_755
Cu1 N1 2.204(5) 2_755
Cu1 N1 2.204(5) .
C1 N1 1.310(8) .
C1 C2 1.373(9) .
C1 H1 0.9300 .
C2 N2 1.347(9) .
C2 H2 0.9300 .
C3 N2 1.322(9) .
C3 C4 1.395(10) .
C3 H3 0.9300 .
C4 N1 1.349(7) .
C4 C5 1.482(8) .
C5 N3 1.285(7) .
C5 C6 1.495(7) .
C6 H6A 0.9600 .
C6 H6B 0.9600 .
C6 H6C 0.9600 .
C7 O1 1.263(7) .
C7 N4 1.336(8) .
C7 C8 1.493(9) .
C8 C10 1.378(9) .
C8 C9 1.379(8) .
C9 N5 1.328(8) .
C9 H9 0.9300 .
N5 C11 1.330(8) .
C11 C12 1.346(9) .
C11 H11 0.9300 .
C12 C10 1.391(9) .
C12 H12 0.9300 .
N3 N4 1.378(6) .
C10 H10 0.9300 .

loop_
_geom_hbond_atom_site_label_D
_geom_hbond_atom_site_label_H
_geom_hbond_atom_site_label_A
_geom_hbond_distance_DH
_geom_hbond_distance_HA
_geom_hbond_distance_DA
_geom_hbond_angle_DHA
_geom_hbond_site_symmetry_A
C11 H11 N2 0.93 2.66 3.429(9) 140.4 4_656
C3 H3 O1 0.93 2.36 3.218(10) 152.5 7_444
C2 H2 N5 0.93 2.56 3.472(10) 165.2 2_754
